data_8105669
loop_
_publ_author_name
'Lv, Mu-Xuan'
'Bian, Lin-Yan'

_publ_section_title
;
 Crystal structure of 2-((4-nitrophenyl)thio)ethan-1-ol, C8H9NO3S
;
_journal_issue 3
_journal_name_full 'Zeitschrift f\"ur Kristallographie - New Crystal Structures'
_journal_page_first 429
_journal_page_last 430
_journal_paper_doi 10.1515/ncrs-2018-0439
_journal_volume 234
_journal_year 2019
_chemical_formula_sum 'C8 H9 N O3 S'
_chemical_formula_weight 199.22
_space_group_crystal_system triclinic
_space_group_IT_number 2
_space_group_name_Hall '-P 1'
_space_group_name_H-M_alt 'P -1'
_atom_sites_solution_hydrogens geom
_cell_angle_alpha 97.249(9)
_cell_angle_beta 95.155(8)
_cell_angle_gamma 108.515(8)
_cell_formula_units_Z 2
_cell_length_a 6.984(4)
_cell_length_b 7.494(4)
_cell_length_c 9.174(5)
_cell_measurement_reflns_used 1461
_cell_measurement_temperature 296(2)
_cell_measurement_theta_max 23.88
_cell_measurement_theta_min 1.95
_cell_volume 447.3(4)
_computing_cell_refinement 'Bruker SMART'
_computing_data_collection 'Bruker SMART'
_computing_data_reduction 'Bruker SAINT'
_computing_molecular_graphics 'Bruker SHELXTL'
_computing_publication_material 'Bruker SHELXTL'
_computing_structure_refinement 'SHELXL-2017/1 (Sheldrick, 2017)'
_computing_structure_solution 'Bruker SHELXTL'
_diffrn_ambient_temperature 296(2)
_diffrn_measured_fraction_theta_full 0.988
_diffrn_measured_fraction_theta_max 0.988
_diffrn_measurement_device_type 'CCD area detector'
_diffrn_measurement_method 'phi and omega scans'
_diffrn_radiation_type MoK\a
_diffrn_radiation_wavelength 0.71073
_diffrn_reflns_av_R_equivalents 0.0282
_diffrn_reflns_av_unetI/netI 0.0466
_diffrn_reflns_Laue_measured_fraction_full 0.988
_diffrn_reflns_Laue_measured_fraction_max 0.988
_diffrn_reflns_limit_h_max 8
_diffrn_reflns_limit_h_min -8
_diffrn_reflns_limit_k_max 8
_diffrn_reflns_limit_k_min -8
_diffrn_reflns_limit_l_max 8
_diffrn_reflns_limit_l_min -10
_diffrn_reflns_number 2228
_diffrn_reflns_point_group_measured_fraction_full 0.988
_diffrn_reflns_point_group_measured_fraction_max 0.988
_diffrn_reflns_theta_full 24.996
_diffrn_reflns_theta_max 24.996
_diffrn_reflns_theta_min 2.259
_exptl_absorpt_coefficient_mu 0.334
_exptl_absorpt_correction_T_max 0.975
_exptl_absorpt_correction_T_min 0.940
_exptl_absorpt_correction_type multi-scan
_exptl_absorpt_process_details sadabs
_exptl_crystal_colour yellow
_exptl_crystal_density_diffrn 1.479
_exptl_crystal_description plate
_exptl_crystal_F_000 208
_exptl_crystal_size_max 0.200
_exptl_crystal_size_mid 0.200
_exptl_crystal_size_min 0.060
_refine_diff_density_max 0.552
_refine_diff_density_min -0.424
_refine_diff_density_rms 0.106
_refine_ls_extinction_coef 0.08(2)
_refine_ls_extinction_expression Fc^*^=kFc[1+0.001xFc^2^\l^3^/sin(2\q)]^-1/4^
_refine_ls_extinction_method 'SHELXL-2017/1 (Sheldrick 2017)'
_refine_ls_goodness_of_fit_ref 1.040
_refine_ls_hydrogen_treatment constr
_refine_ls_matrix_type full
_refine_ls_number_parameters 119
_refine_ls_number_reflns 1542
_refine_ls_number_restraints 0
_refine_ls_restrained_S_all 1.040
_refine_ls_R_factor_all 0.0579
_refine_ls_R_factor_gt 0.0538
_refine_ls_shift/su_max 0.000
_refine_ls_shift/su_mean 0.000
_refine_ls_structure_factor_coef Fsqd
_refine_ls_weighting_details 'w=1/[\s^2^(Fo^2^)+(0.1258P)^2^+0.0142P] where P=(Fo^2^+2Fc^2^)/3'
_refine_ls_weighting_scheme calc
_refine_ls_wR_factor_gt 0.1547
_refine_ls_wR_factor_ref 0.1617
_reflns_Friedel_coverage 0.000
_reflns_Friedel_fraction_full .
_reflns_Friedel_fraction_max .
_reflns_number_gt 1369
_reflns_number_total 1542
_reflns_threshold_expression 'I > 2\s(I)'
_cod_data_source_file suppl_ncrs-2018-0439_suppl.cif
_cod_data_source_block 1
_cod_original_cell_volume 447.4(4)
_cod_database_code 8105669
_shelx_space_group_comment
; 
The symmetry employed for this shelxl refinement is uniquely defined 
by the following loop, which should always be used as a source of 
symmetry information in preference to the above space-group names. 
They are only intended as comments. 
;
_shelx_estimated_absorpt_t_min 0.936
_shelx_estimated_absorpt_t_max 0.980

loop_
_space_group_symop_operation_xyz
'x, y, z'
'-x, -y, -z'

loop_
_atom_site_label
_atom_site_type_symbol
_atom_site_fract_x
_atom_site_fract_y
_atom_site_fract_z
_atom_site_U_iso_or_equiv
_atom_site_adp_type
_atom_site_occupancy
_atom_site_site_symmetry_order
_atom_site_calc_flag
_atom_site_refinement_flags_posn
_atom_site_refinement_flags_adp
_atom_site_refinement_flags_occupancy
_atom_site_disorder_assembly
_atom_site_disorder_group
C8 C 0.4992(4) 0.3222(3) 0.1778(3) 0.0513(6) Uani 1 1 d . . . . .
H8A H 0.466664 0.387157 0.098975 0.062 Uiso 1 1 calc R U . . .
H8B H 0.634715 0.395843 0.228498 0.062 Uiso 1 1 calc R U . . .
C4 C -0.0337(3) 0.2908(3) 0.6430(3) 0.0455(6) Uani 1 1 d . . . . .
H4A H -0.143052 0.334390 0.625803 0.055 Uiso 1 1 calc R U . . .
O1 O -0.0773(3) 0.2127(3) 1.0123(2) 0.0709(6) Uani 1 1 d . . . . .
C5 C 0.0850(3) 0.2767(3) 0.5343(2) 0.0431(6) Uani 1 1 d . . . . .
H5A H 0.056239 0.310533 0.442775 0.052 Uiso 1 1 calc R U . . .
O2 O -0.2450(3) 0.3330(3) 0.8710(2) 0.0724(6) Uani 1 1 d . . . . .
C1 C 0.2852(3) 0.1541(3) 0.6962(2) 0.0433(6) Uani 1 1 d . . . . .
H1A H 0.390893 0.105597 0.712958 0.052 Uiso 1 1 calc R U . . .
C7 C 0.3472(3) 0.3047(3) 0.2843(2) 0.0455(6) Uani 1 1 d . . . . .
H7A H 0.212532 0.227622 0.234038 0.055 Uiso 1 1 calc R U . . .
H7B H 0.343364 0.429941 0.322803 0.055 Uiso 1 1 calc R U . . .
C3 C 0.0095(3) 0.2401(3) 0.7776(2) 0.0413(6) Uani 1 1 d . . . . .
C2 C 0.1665(3) 0.1680(3) 0.8052(2) 0.0433(6) Uani 1 1 d . . . . .
H2A H 0.190757 0.129968 0.895750 0.052 Uiso 1 1 calc R U . . .
C6 C 0.2500(3) 0.2115(3) 0.5608(2) 0.0380(5) Uani 1 1 d . . . . .
O3 O 0.4932(3) 0.1385(2) 0.11832(18) 0.0628(6) Uani 1 1 d . . . . .
H3A H 0.601173 0.144326 0.087239 0.094 Uiso 1 1 calc R U . . .
N1 N -0.1122(3) 0.2632(3) 0.8941(2) 0.0490(5) Uani 1 1 d . . . . .
S1 S 0.41818(8) 0.19517(8) 0.43422(6) 0.0474(3) Uani 1 1 d . . . . .

loop_
_atom_site_aniso_label
_atom_site_aniso_U_11
_atom_site_aniso_U_22
_atom_site_aniso_U_33
_atom_site_aniso_U_23
_atom_site_aniso_U_13
_atom_site_aniso_U_12
C8 0.0610(15) 0.0458(13) 0.0438(12) -0.0020(10) 0.0192(11) 0.0136(11)
C4 0.0383(11) 0.0497(13) 0.0527(13) 0.0076(10) 0.0107(9) 0.0194(10)
O1 0.0757(12) 0.0960(16) 0.0486(11) 0.0181(10) 0.0277(9) 0.0315(11)
C5 0.0444(12) 0.0493(13) 0.0379(11) 0.0065(9) 0.0086(9) 0.0180(10)
O2 0.0691(12) 0.0908(15) 0.0788(14) 0.0216(11) 0.0397(10) 0.0455(11)
C1 0.0446(12) 0.0462(13) 0.0435(12) 0.0034(9) 0.0075(9) 0.0220(10)
C7 0.0579(15) 0.0417(12) 0.0395(12) 0.0008(9) 0.0151(10) 0.0202(11)
C3 0.0395(12) 0.0380(12) 0.0423(12) -0.0008(9) 0.0154(9) 0.0076(9)
C2 0.0450(12) 0.0447(12) 0.0395(11) 0.0041(9) 0.0069(9) 0.0145(10)
C6 0.0409(11) 0.0337(11) 0.0370(11) -0.0034(8) 0.0075(8) 0.0118(9)
O3 0.0799(13) 0.0555(11) 0.0566(10) -0.0047(8) 0.0355(9) 0.0259(10)
N1 0.0444(11) 0.0468(12) 0.0522(12) 0.0020(9) 0.0188(9) 0.0093(9)
S1 0.0527(5) 0.0576(5) 0.0419(4) 0.0056(3) 0.0173(3) 0.0301(3)

loop_
_atom_type_symbol
_atom_type_description
_atom_type_scat_dispersion_real
_atom_type_scat_dispersion_imag
_atom_type_scat_source
C C 0.0033 0.0016 'International Tables Vol C Tables 4.2.6.8 and 6.1.1.4'
H H 0.0000 0.0000 'International Tables Vol C Tables 4.2.6.8 and 6.1.1.4'
N N 0.0061 0.0033 'International Tables Vol C Tables 4.2.6.8 and 6.1.1.4'
O O 0.0106 0.0060 'International Tables Vol C Tables 4.2.6.8 and 6.1.1.4'
S S 0.1246 0.1234 'International Tables Vol C Tables 4.2.6.8 and 6.1.1.4'

loop_
_geom_angle_atom_site_label_1
_geom_angle_atom_site_label_2
_geom_angle_atom_site_label_3
_geom_angle
_geom_angle_site_symmetry_1
_geom_angle_site_symmetry_3
O3 C8 C7 108.41(18) . .
O3 C8 H8A 110.0 . .
C7 C8 H8A 110.0 . .
O3 C8 H8B 110.0 . .
C7 C8 H8B 110.0 . .
H8A C8 H8B 108.4 . .
C5 C4 C3 119.6(2) . .
C5 C4 H4A 120.2 . .
C3 C4 H4A 120.2 . .
C4 C5 C6 120.0(2) . .
C4 C5 H5A 120.0 . .
C6 C5 H5A 120.0 . .
C2 C1 C6 121.0(2) . .
C2 C1 H1A 119.5 . .
C6 C1 H1A 119.5 . .
C8 C7 S1 109.18(17) . .
C8 C7 H7A 109.8 . .
S1 C7 H7A 109.8 . .
C8 C7 H7B 109.8 . .
S1 C7 H7B 109.8 . .
H7A C7 H7B 108.3 . .
C4 C3 C2 121.7(2) . .
C4 C3 N1 119.1(2) . .
C2 C3 N1 119.2(2) . .
C1 C2 C3 118.5(2) . .
C1 C2 H2A 120.8 . .
C3 C2 H2A 120.8 . .
C1 C6 C5 119.08(19) . .
C1 C6 S1 116.43(17) . .
C5 C6 S1 124.48(18) . .
C8 O3 H3A 109.5 . .
O2 N1 O1 122.3(2) . .
O2 N1 C3 118.8(2) . .
O1 N1 C3 118.9(2) . .
C6 S1 C7 104.44(11) . .

loop_
_geom_bond_atom_site_label_1
_geom_bond_atom_site_label_2
_geom_bond_distance
_geom_bond_site_symmetry_2
C8 O3 1.402(3) .
C8 C7 1.493(3) .
C8 H8A 0.9700 .
C8 H8B 0.9700 .
C4 C5 1.367(3) .
C4 C3 1.373(3) .
C4 H4A 0.9300 .
O1 N1 1.222(3) .
C5 C6 1.401(3) .
C5 H5A 0.9300 .
O2 N1 1.216(3) .
C1 C2 1.370(3) .
C1 C6 1.391(3) .
C1 H1A 0.9300 .
C7 S1 1.797(2) .
C7 H7A 0.9700 .
C7 H7B 0.9700 .
C3 C2 1.385(3) .
C3 N1 1.451(3) .
C2 H2A 0.9300 .
C6 S1 1.745(2) .
O3 H3A 0.8200 .

loop_
_geom_hbond_atom_site_label_D
_geom_hbond_atom_site_label_H
_geom_hbond_atom_site_label_A
_geom_hbond_distance_DH
_geom_hbond_distance_HA
_geom_hbond_distance_DA
_geom_hbond_angle_DHA
_geom_hbond_site_symmetry_A
_geom_hbond_publ_flag
O3 H3A O1 0.82 2.33 3.139(3) 170.9 1_654 yes

loop_
_geom_torsion_atom_site_label_1
_geom_torsion_atom_site_label_2
_geom_torsion_atom_site_label_3
_geom_torsion_atom_site_label_4
_geom_torsion
_geom_torsion_site_symmetry_1
_geom_torsion_site_symmetry_2
_geom_torsion_site_symmetry_3
_geom_torsion_site_symmetry_4
C3 C4 C5 C6 -0.2(3) . . . .
O3 C8 C7 S1 62.6(2) . . . .
C5 C4 C3 C2 -2.4(3) . . . .
C5 C4 C3 N1 177.4(2) . . . .
C6 C1 C2 C3 0.2(3) . . . .
C4 C3 C2 C1 2.3(3) . . . .
N1 C3 C2 C1 -177.43(19) . . . .
C2 C1 C6 C5 -2.7(3) . . . .
C2 C1 C6 S1 177.55(17) . . . .
C4 C5 C6 C1 2.7(3) . . . .
C4 C5 C6 S1 -177.59(17) . . . .
C4 C3 N1 O2 -2.4(3) . . . .
C2 C3 N1 O2 177.4(2) . . . .
C4 C3 N1 O1 177.9(2) . . . .
C2 C3 N1 O1 -2.4(3) . . . .
C1 C6 S1 C7 -173.55(17) . . . .
C5 C6 S1 C7 6.7(2) . . . .
C8 C7 S1 C6 172.57(15) . . . .
